data_2004404
loop_
_publ_author_name
'Lin, P.'
'Huang, Q.'
'Sheng, T.'
'Wu, X.'

_publ_section_title
;The Heterotrimetallic Linear Complex Tetraethylammonium
 Dibromo-2\k^2^<i>Br</i>-tetra-\m-sulfido-1:2\k^4^<i>S</i>;1:3\k^4^<i>S</i>-bis(triphenylphosphine-3\k<i>P</i>)-2-iron-3-silver-1-tungsten,
 [Et~4~N][Br~2~FeS~2~WS~2~Ag(PPh~3~)~2~]
;
_journal_issue 1
_journal_name_full 'Acta Crystallographica Section C'
_journal_page_first 27
_journal_page_last 29
_journal_paper_doi 10.1107/S0108270195009723
_journal_volume 52
_journal_year 1996
_chemical_formula_moiety 'C36 H30 Ag Br2 Fe P2 S4 W , C8 H20 N'
_chemical_formula_sum 'C44 H50 Ag Br2 Fe N P2 S4 W'
_chemical_formula_weight 1290.48
_space_group_IT_number 2
_symmetry_cell_setting triclinic
_symmetry_space_group_name_Hall '-P 1'
_symmetry_space_group_name_H-M 'P -1'
_atom_type_scat_source IntTabIV
_cell_angle_alpha 104.91(3)
_cell_angle_beta 94.72(3)
_cell_angle_gamma 101.19(2)
_cell_formula_units_Z 2
_cell_length_a 13.527(4)
_cell_length_b 15.592(5)
_cell_length_c 12.429(6)
_cell_measurement_reflns_used 20
_cell_measurement_temperature 296
_cell_measurement_theta_max 12.5
_cell_measurement_theta_min 3
_cell_volume 2460.7(17)
_computing_cell_refinement CONTROL
_computing_data_collection 'CONTROL (Molecular Structure Corporation, 1988)'
_computing_data_reduction 'MolEN (Fair, 1990)'
_computing_molecular_graphics MolEN
_computing_publication_material MolEN
_computing_structure_refinement MolEN
_computing_structure_solution MolEN
_diffrn_measurement_device 'Rigaku AFC-5R'
_diffrn_measurement_method '\w scans'
_diffrn_radiation_type MoK\a
_diffrn_radiation_wavelength 0.71073
_diffrn_reflns_av_R_equivalents 0.034
_diffrn_reflns_limit_h_max 16
_diffrn_reflns_limit_h_min 0
_diffrn_reflns_limit_k_max 19
_diffrn_reflns_limit_k_min -19
_diffrn_reflns_limit_l_max 15
_diffrn_reflns_limit_l_min -15
_diffrn_reflns_number 9054
_diffrn_reflns_theta_max 25
_diffrn_standards_decay_% 0.9
_diffrn_standards_interval_count 300
_diffrn_standards_number 3
_exptl_absorpt_coefficient_mu 4.93
_exptl_absorpt_correction_T_max 1.000
_exptl_absorpt_correction_T_min 0.28
_exptl_absorpt_correction_type '\y scans'
_exptl_crystal_colour 'dark red'
_exptl_crystal_density_diffrn 1.74
_exptl_crystal_description rectangular
_exptl_crystal_size_max 0.80
_exptl_crystal_size_mid 0.60
_exptl_crystal_size_min 0.30
_refine_diff_density_max 1.39
_refine_diff_density_min -0.12
_refine_ls_extinction_method none
_refine_ls_goodness_of_fit_obs 1.44
_refine_ls_hydrogen_treatment noref
_refine_ls_number_parameters 460
_refine_ls_number_reflns 6474
_refine_ls_R_factor_obs 0.044
_refine_ls_shift/esd_max 0.01
_refine_ls_structure_factor_coef F
_refine_ls_weighting_details 'w = 1/[\s^2^(F~o~^2^)+(0.020F~o~)^2^+1.00]'
_refine_ls_weighting_scheme calc
_refine_ls_wR_factor_obs 0.053
_reflns_number_observed 6474
_reflns_number_total 8647
_reflns_observed_criterion I>3\s(I)
_cod_data_source_file kh1045.cif
_cod_data_source_block kh1045a
_cod_depositor_comments
;
The following automatic conversions were performed:

'_refine_ls_weighting_scheme' value '
1/[\s^2^(F~o~^2^)+(0.020F~o~)^2^+1.00]' was changed to 'calc'. New
tag '_refine_ls_weighting_details' was created. The value of the new
tag was set to 'w = 1/[\s^2^(F~o~^2^)+(0.020F~o~)^2^+1.00]'.

Automatic conversion script
Id: cif_fix_values 3143 2015-03-26 13:38:13Z robertas 
;
_cod_original_cell_volume 2460.8
_cod_database_code 2004404

loop_
_symmetry_equiv_pos_as_xyz
x,y,z
-x,-y,-z

loop_
_atom_site_label
_atom_site_fract_x
_atom_site_fract_y
_atom_site_fract_z
_atom_site_B_iso_or_equiv
W -0.23284(3) 0.09054(2) -0.22847(3) 3.159(6)
Ag -0.22811(4) 0.28859(4) -0.22923(5) 3.41(1)
Fe -0.2266(1) -0.08540(7) -0.2229(1) 4.07(3)
Br1 -0.1063(1) -0.11942(9) -0.1021(1) 9.41(4)
Br2 -0.3411(1) -0.21917(9) -0.3317(1) 8.12(3)
S1 -0.1200(2) 0.2083(1) -0.1227(2) 4.45(5)
S2 -0.3447(2) 0.1272(2) -0.3364(2) 4.71(5)
S3 -0.1523(2) -0.0030(1) -0.3362(2) 4.37(5)
S4 -0.3126(2) 0.0137(2) -0.1195(2) 5.13(6)
P1 -0.1318(1) 0.3581(1) -0.3592(2) 2.90(4)
P2 -0.3391(2) 0.3756(1) -0.1174(2) 3.14(4)
N 0.7369(6) 0.0056(5) 0.2685(6) 4.8(2)
C11 0.633(1) 0.0099(8) 0.220(1) 7.7(3)
C12 0.584(1) 0.077(1) 0.301(1) 10.7(4)
C21 0.736(1) -0.0180(8) 0.378(1) 7.6(3)
C22 0.663(1) -0.1074(9) 0.374(1) 9.2(4)
C31 0.771(1) -0.0655(8) 0.179(1) 7.4(3)
C32 0.875(1) -0.079(1) 0.210(1) 10.8(4)
C41 0.811(1) 0.0975(9) 0.293(1) 8.4(3)
C42 0.821(1) 0.133(1) 0.188(1) 10.8(4)
C111 -0.2064(5) 0.3551(5) -0.4896(6) 3.0(2)
C112 -0.3115(6) 0.3329(6) -0.4975(7) 4.9(2)
C113 -0.3715(7) 0.3316(7) -0.5946(8) 5.6(3)
C114 -0.3282(7) 0.3511(6) -0.6821(7) 4.9(2)
C115 -0.2250(7) 0.3723(7) -0.6760(7) 5.5(2)
C116 -0.1643(6) 0.3737(6) -0.5816(7) 4.7(2)
C121 -0.0788(5) 0.4784(5) -0.2927(6) 3.0(2)
C122 -0.0009(6) 0.5036(6) -0.2003(7) 4.2(2)
C123 0.0333(7) 0.5933(7) -0.1396(8) 5.0(2)
C124 -0.0102(8) 0.6586(6) -0.1643(7) 5.1(2)
C125 -0.0875(9) 0.6361(6) -0.2525(8) 6.0(3)
C126 -0.1209(7) 0.5453(5) -0.3169(6) 4.5(2)
C131 -0.0243(5) 0.3119(5) -0.4064(6) 2.9(2)
C132 0.0643(6) 0.3623(6) -0.4303(7) 3.9(2)
C133 0.1390(6) 0.3196(6) -0.4720(7) 4.6(2)
C134 0.1283(6) 0.2277(6) -0.4884(7) 4.7(2)
C135 0.0417(7) 0.1769(6) -0.4641(7) 4.8(2)
C136 -0.0335(6) 0.2186(5) -0.4229(7) 3.8(2)
C211 -0.2815(6) 0.4799(5) -0.0050(6) 3.2(2)
C212 -0.3155(6) 0.5005(6) 0.0994(7) 4.0(2)
C213 -0.2692(7) 0.5802(7) 0.1797(7) 4.8(2)
C214 -0.1912(7) 0.6399(6) 0.1579(7) 4.8(2)
C215 -0.1567(7) 0.6208(6) 0.0559(7) 4.9(2)
C216 -0.2008(7) 0.5403(6) -0.0245(6) 4.5(2)
C221 -0.4200(6) 0.4120(5) -0.2155(6) 3.3(2)
C222 -0.4094(7) 0.5001(6) -0.2184(7) 4.3(2)
C223 -0.4649(8) 0.5229(7) -0.3009(8) 6.1(3)
C224 -.5346(7) 0.4575(7) -0.3787(7) 5.8(2)
C225 -0.5482(6) 0.3667(7) -0.3770(7) 5.3(2)
C226 -0.4896(6) 0.3439(6) -0.2962(7) 4.4(2)
C231 -0.4292(6) 0.3093(5) -0.0529(6) 3.4(2)
C232 -0.5263(7) 0.3267(6) -0.0354(7) 4.5(2)
C233 -0.5906(7) 0.2740(6) 0.0167(8) 5.0(2)
C234 -0.5606(8) 0.2057(6) 0.0509(7) 5.4(2)
C235 -0.4682(8) 0.1876(6) 0.0336(7) 5.5(2)
C236 -0.4023(6) 0.2387(6) -0.0166(7) 4.3(2)
H11A 0.590 -0.049 0.201 9.3
H11B 0.639 0.029 0.153 9.3
H12A 0.519 0.077 0.267 12.8
H12B 0.577 0.059 0.368 12.8
H12C 0.626 0.137 0.320 12.8
H21A 0.716 0.030 0.431 9.1
H21B 0.802 -0.022 0.403 9.1
H22A 0.667 -0.117 0.446 11.1
H22B 0.596 -0.105 0.350 11.1
H22C 0.682 -0.156 0.322 11.1
H31A 0.771 -0.047 0.112 8.9
H31B 0.724 -0.122 0.165 8.9
H32A 0.891 -0.124 0.151 13.0
H32B 0.924 -0.023 0.223 13.0
H32C 0.877 -0.098 0.277 13.0
H41A 0.876 0.092 0.320 10.1
H41B 0.788 0.141 0.349 10.1
H42A 0.868 0.191 0.208 13.0
H42B 0.844 0.091 0.132 13.0
H42C 0.756 0.140 0.160 13.0
H112 -0.343 0.319 -0.437 5.9
H113 -0.444 0.317 -0.599 6.8
H114 -0.370 0.350 -0.748 5.9
H115 -0.195 0.386 -0.738 6.6
H116 -0.092 0.388 -0.579 5.6
H122 0.028 0.458 -0.180 5.1
H123 0.088 0.610 -0.080 6.1
H124 0.013 0.720 -0.120 6.1
H125 -0.118 0.682 -0.270 7.2
H126 -0.174 0.530 -0.378 5.5
H132 0.073 0.426 -0.418 4.7
H133 0.198 0.354 -0.489 5.5
H134 0.180 0.199 -0.516 5.6
H135 0.034 0.113 -0.476 5.7
H136 -0.092 0.183 -0.406 4.6
H212 -0.371 0.460 0.115 4.9
H213 -0.292 0.594 0.251 5.8
H214 -0.160 0.695 0.214 5.7
H215 -0.103 0.663 0.040 5.9
H216 -0.175 0.526 -0.094 5.4
H222 -0.363 0.547 -0.162 5.2
H223 -0.454 0.584 -0.303 7.3
H224 -0.574 0.473 -0.434 7.0
H225 -0.597 0.321 -0.431 6.3
H226 -0.497 0.282 -0.296 5.2
H232 -0.548 0.374 -0.059 5.4
H233 -0.656 0.286 0.029 6.0
H234 -0.605 0.170 0.087 6.5
H235 -0.449 0.139 0.057 6.6
H236 -0.337 0.226 -0.027 5.1

loop_
_geom_angle_atom_site_label_1
_geom_angle_atom_site_label_2
_geom_angle_atom_site_label_3
_geom_angle
_geom_angle_publ_flag
Ag W Fe 177.04(3) yes
S1 W S2 113.12(9) yes
S1 W S3 108.65(9) yes
S1 W S4 109.30(10) yes
S2 W S3 109.00(10) yes
S2 W S4 109.8(2) yes
S3 W S4 106.79(9) yes
S1 Ag S2 88.56(7) yes
S1 Ag P1 112.06(8) yes
S1 Ag P2 115.98(8) yes
S2 Ag P1 111.46(8) yes
S2 Ag P2 106.22(8) yes
P1 Ag P2 118.27(7) yes
Br1 Fe Br2 110.68(8) yes
Br1 Fe S3 112.60(10) yes
Br1 Fe S4 109.90(10) yes
Br2 Fe S3 110.71(8) yes
Br2 Fe S4 110.60(10) yes
S3 Fe S4 102.06(9) yes
W S1 Ag 79.85(8) yes
W S2 Ag 78.48(7) yes
W S3 Fe 75.65(8) yes
W S4 Fe 75.43(8) yes
Ag W S1 55.87(6) no
Ag W S2 57.25(6) no
Ag W S3 125.57(7) no
Ag W S4 127.63(6) no
Fe W S1 121.35(7) no
Fe W S2 125.53(7) no
Fe W S3 53.43(6) no
Fe W S4 53.40(7) no
W Ag S1 44.29(5) no
W Ag S2 44.27(5) no
W Ag P1 121.03(5) no
W Ag P2 120.22(5) no
W Fe Br1 123.65(7) no
W Fe Br2 125.65(7) no
W Fe S3 50.92(6) no
W Fe S4 51.17(6) no
Ag P1 C111 115.5(3) no
Ag P1 C121 110.3(2) no
Ag P1 C131 117.1(3) no
C111 P1 C121 104.4(4) no
C111 P1 C131 103.5(3) no
C121 P1 C131 104.9(4) no
Ag P2 C211 119.7(3) no
Ag P2 C221 107.5(2) no
Ag P2 C231 114.8(3) no
C211 P2 C221 104.8(4) no
C211 P2 C231 104.8(4) no
C221 P2 C231 104.0(4) no
C11 N C21 112.3(9) no
C11 N C31 105.3(9) no
C21 N C31 112.2(9) no
C21 N C41 106.3(9) no
C31 N C41 110.1(9) no
N C11 C12 113.0(10) no
N C11 H11A 109.0(10) no
N C11 H11B 109.0(10) no
C12 C11 H11A 109.0(10) no
C12 C11 H11B 109.0(10) no
H11A C11 H11B 109.0(10) no
C11 C12 H12A 110.0(10) no
C11 C12 H12B 109(2) no
C11 C12 H12C 110(2) no
H12A C12 H12B 109(2) no
H12A C12 H12C 109(2) no
H12B C12 H12C 109(2) no
N C21 C22 115(2) no
N C21 H21A 109.0(10) no
N C21 H21B 109.0(10) no
C22 C21 H21A 108.0(10) no
C22 C21 H21B 108.0(10) no
H21A C21 H21B 109.0(10) no
C21 C22 H22A 110.0(10) no
C21 C22 H22B 110.0(10) no
C21 C22 H22C 110.0(10) no
H22A C22 H22B 109.0(10) no
H22A C22 H22C 109.0(10) no
H22B C22 H22C 109.0(10) no
N C31 C32 114.0(10) no
N C31 H31A 108.0(10) no
N C31 H31B 108.0(10) no
C32 C31 H31A 108.0(10) no
C32 C31 H31B 108.0(10) no
H31A C31 H31B 109.0(10) no
C31 C32 H32A 110(2) no
C31 C32 H32B 109(2) no
C31 C32 H32C 109(2) no
H32A C32 H32B 109(2) no
H32A C32 H32C 109(2) no
H32B C32 H32C 109(2) no
N C41 C42 113.0(10) no
N C41 H41A 109.0(10) no
N C41 H41B 109.0(10) no
C42 C41 H41A 108.0(10) no
C42 C41 H41B 109.0(10) no
H41A C41 H41B 109.0(10) no
C41 C42 H42A 109(2) no
C41 C42 H42B 109(2) no
C41 C42 H42C 109(2) no
H42A C42 H42B 110(2) no
H42A C42 H42C 109(2) no
H42B C42 H42C 109(2) no
P1 C111 C112 118.1(6) no
P1 C111 C116 124.0(6) no
C11 N C41 110.9(9) no
C111 C112 C113 120.1(8) no
C111 C112 H112 120.0(9) no
C113 C112 H112 119.9(9) no
C112 C113 C114 120.6(9) no
C112 C113 H113 120.0(10) no
C114 C113 H113 120.0(10) no
C113 C114 C115 120.1(9) no
C113 C114 H114 120(2) no
C115 C114 H114 120.0(10) no
C114 C115 C116 120.4(8) no
C114 C115 H115 120.0(10) no
C116 C115 H115 120.0(10) no
C111 C116 C115 120.8(8) no
C111 C116 H116 119.6(8) no
C115 C116 H116 119.6(8) no
P1 C121 C122 118.5(6) no
P1 C121 C126 122.8(6) no
C122 C121 C126 118.0(8) no
C121 C122 C123 120.5(9) no
C121 C122 H122 119.8(9) no
C123 C122 H122 119.8(9) no
C122 C123 C124 120.6(9) no
C122 C123 H123 120.0(10) no
C124 C123 H123 120(2) no
C123 C124 C125 120.3(9) no
C123 C124 H124 120.0(10) no
C125 C124 H124 120.0(10) no
C124 C125 C126 119.4(6) no
C124 C125 H125 120(2) no
C126 C125 H125 120.0(10) no
C121 C126 C125 121.1(9) no
C121 C126 H126 119.4(9) no
C125 C126 H126 119.5(9) no
P1 C131 C132 124.8(6) no
P1 C131 C136 116.8(6) no
C132 C131 C136 118.4(7) no
C131 C132 C133 120.2(8) no
C131 C132 H132 119.9(8) no
C133 C132 H132 120.0(9) no
C132 C133 C134 120.6(8) no
C132 C133 H133 120(2) no
C134 C133 H133 119.7(9) no
C133 C134 C135 120.0(8) no
C133 C134 H134 120(2) no
C135 C134 H134 121(2) no
C134 C135 C136 120.0(9) no
C134 C135 H135 120.0(10) no
C136 C135 H135 121(2) no
C131 C136 C135 120.8(9) no
C131 C136 H136 119.6(9) no
C135 C136 H136 119.6(9) no
P2 C211 C212 122.8(6) no
P2 C211 C216 118.6(7) no
C112 C111 C116 118.0(8) no
C212 C211 C216 118.6(8) no
C211 C212 C213 119.8(8) no
C211 C212 H212 120.2(9) no
C213 C212 H212 120.1(9) no
C212 C213 C214 120.7(8) no
C212 C213 H213 120(2) no
C214 C213 H213 120.0(10) no
C213 C214 C215 120.3(9) no
C213 C214 H214 120.0(10) no
C215 C214 H214 120(2) no
C214 C215 C216 119.6(9) no
C214 C215 H215 120.2(9) no
C216 C215 H215 120.2(9) no
C211 C216 C215 120.9(8) no
C211 C216 H216 119.5(9) no
C215 C216 H216 119.5(9) no
P2 C221 C222 123.6(7) no
P2 C221 C226 117.0(6) no
C222 C221 C226 119.3(9) no
C221 C222 C223 121.5(9) no
C221 C222 H222 119.3(9) no
C223 C222 H222 119.0(10) no
C222 C223 C224 121(2) no
C222 C223 H223 120.0(10) no
C224 C223 H223 121(2) no
C223 C224 C225 119.8(9) no
C223 C224 H224 120.0(10) no
C225 C224 H224 121.0(10) no
C224 C225 C226 119.9(9) no
C224 C225 H225 121.0(10) no
C221 C226 C225 120.0(10) no
C221 C226 H226 120.2(9) no
C225 C226 H226 120.0(10) no
P2 C231 C232 123.2(6) no
P2 C231 C236 119.4(6) no
C232 C231 C236 117.4(8) no
C231 C232 C233 120.0(9) no
C231 C232 H232 120.0(8) no
C233 C232 H232 121.0(10) no
C232 C233 C234 120.4(9) no
C232 C233 H233 120(2) no
C234 C233 H233 120.0(10) no
C233 C234 C235 120.4(8) no
C233 C234 H234 120.0(10) no
C235 C234 H234 120.0(10) no
C234 C235 C236 120.9(9) no
C234 C235 H235 120(2) no
C236 C235 H235 120.0(10) no
C231 C236 C235 121.0(9) no
C231 C236 H236 119.5(9) no
C235 C236 H236 119.5(9) no

loop_
_geom_bond_atom_site_label_1
_geom_bond_atom_site_label_2
_geom_bond_distance
_geom_bond_publ_flag
W Ag 3.0788(7) yes
W Fe 2.7790(10) yes
W S1 2.184(2) yes
W S2 2.193(2) yes
W S3 2.227(2) yes
W S4 2.237(2) yes
Ag S1 2.589(2) yes
Ag S2 2.643(2) yes
Ag P1 2.486(3) yes
Ag P2 2.488(2) yes
Fe Br1 2.351(2) yes
Fe Br2 2.351(2) yes
Fe S3 2.304(3) yes
Fe S4 2.305(3) yes
P1 C111 1.822(8) no
P1 C121 1.817(8) no
P1 C131 1.818(8) no
P2 C211 1.834(9) no
P2 C221 1.840(8) no
P2 C231 1.815(9) no
N C11 1.500(10) no
N C21 1.500(10) no
N C31 1.530(10) no
N C41 1.52(2) no
C11 C12 1.55(3) no
C11 H11A 0.950(10) no
C11 H11B 0.960(10) no
C12 H12A 0.95(2) no
C12 H12B 0.96(2) no
C12 H12C 0.96(2) no
C21 C22 1.53(2) no
C21 H21A 0.950(10) no
C21 H21B 0.960(10) no
C22 H22A 0.950(10) no
C22 H22B 0.96(2) no
C22 H22C 0.96(2) no
C31 C32 1.50(2) no
C31 H31A 0.960(10) no
C31 H31B 0.960(10) no
C32 H32A 0.96(2) no
C32 H32B 0.95(2) no
C32 H32C 0.96(2) no
C41 C42 1.55(2) no
C41 H41A 0.960(10) no
C41 H41B 0.950(10) no
C42 H42A 0.95(2) no
C42 H42B 0.95(2) no
C42 H42C 0.96(2) no
C111 C112 1.380(10) no
C111 C116 1.39(2) no
C112 C113 1.400(10) no
C112 H112 0.950(9) no
C113 C114 1.350(10) no
C113 H113 0.950(9) no
C233 H233 0.960(10) no
C234 C235 1.360(10) no
C234 H234 0.951(9) no
C114 C115 1.360(10) no
C114 H114 0.951(9) no
C115 C116 1.370(10) no
C115 H115 0.951(9) no
C116 H116 0.951(8) no
C121 C122 1.410(10) no
C121 C126 1.370(10) no
C122 C123 1.370(10) no
C122 H122 0.950(9) no
C123 C124 1.360(10) no
C123 H123 0.951(9) no
C124 C125 1.370(10) no
C124 H124 0.950(9) no
C125 C126 1.410(10) no
C125 H125 0.95(2) no
C126 H126 0.950(9) no
C131 C132 1.40(2) no
C131 C136 1.390(10) no
C132 C133 1.380(10) no
C132 H132 0.950(9) no
C133 C134 1.380(10) no
C133 H133 0.950(9) no
C134 C135 1.380(10) no
C134 H134 0.950(9) no
C135 C136 1.380(10) no
C135 H135 0.950(9) no
C136 H136 0.950(8) no
C211 C212 1.39(2) no
C211 C216 1.380(10) no
C212 C213 1.370(10) no
C212 H212 0.950(8) no
C213 C214 1.360(10) no
C213 H213 0.951(9) no
C214 C215 1.370(10) no
C214 H214 0.950(9) no
C215 C216 1.380(10) no
C215 H215 0.950(9) no
C216 H216 0.950(8) no
C221 C222 1.360(10) no
C221 C226 1.390(10) no
C222 C223 1.390(10) no
C222 H222 0.950(9) no
C223 C224 1.35(2) no
C223 H223 0.950(10) no
C224 C225 1.40(2) no
C224 H224 0.960(10) no
C225 C226 1.390(10) no
C225 H225 0.950(10) no
C226 H226 0.950(10) no
C231 C232 1.410(10) no
C231 C236 1.390(10) no
C232 C233 1.390(10) no
C232 H232 0.950(9) no
C233 C234 1.360(10) no
C235 C236 1.380(10) no
C235 H235 0.960(10) no
C236 H236 0.951(9) no
